data_4117073
loop_
_publ_author_name
'Falvello, Larry R.'
'Pascual, Isabel'
'Tom\'as, Milagros'
'Urriolabeitia, Esteban P.'

_publ_section_title
;
 The Cyanurate Ribbon in Structural Coordination Chemistry: An Aggregate
 Structure That Persists across Different Coordination Environments and
 Structural Types
;
_journal_coden_ASTM JACSAT
_journal_issue 49
_journal_name_full 'Journal of the American Chemical Society'
_journal_page_first 11894
_journal_page_last 11902
_journal_paper_doi 10.1021/ja970297+
_journal_volume 119
_journal_year 1997
_chemical_formula_sum 'C41 H34 Cl6 Cu N3 O3 P2'
_chemical_formula_weight 954.89
_space_group_IT_number 2
_symmetry_cell_setting triclinic
_symmetry_space_group_name_Hall '-P 1'
_symmetry_space_group_name_H-M 'P -1'
_atom_sites_solution_hydrogens geom
_atom_sites_solution_primary direct
_atom_sites_solution_secondary difmap
_audit_creation_method SHELXL
_cell_angle_alpha 102.051(8)
_cell_angle_beta 97.585(9)
_cell_angle_gamma 113.132(9)
_cell_formula_units_Z 2
_cell_length_a 11.6450(10)
_cell_length_b 13.440(2)
_cell_length_c 16.561(2)
_cell_measurement_temperature 298(2)
_cell_volume 2264.1(5)
_computing_structure_refinement 'SHELXL-93 (Sheldrick, 1993)'
_computing_structure_solution 'SHELXS-86 (Sheldrick, 1990)'
_diffrn_ambient_temperature 298(2)
_diffrn_radiation_monochromator graphite
_diffrn_radiation_source 'fine-focus sealed tube'
_diffrn_radiation_type MoK\a
_diffrn_radiation_wavelength 0.71073
_diffrn_reflns_av_R_equivalents 0.0547
_diffrn_reflns_av_sigmaI/netI 0.1344
_diffrn_reflns_limit_h_max 12
_diffrn_reflns_limit_h_min 0
_diffrn_reflns_limit_k_max 13
_diffrn_reflns_limit_k_min -14
_diffrn_reflns_limit_l_max 17
_diffrn_reflns_limit_l_min -17
_diffrn_reflns_number 6486
_diffrn_reflns_theta_max 22.46
_diffrn_reflns_theta_min 2.07
_exptl_absorpt_coefficient_mu 0.947
_exptl_crystal_density_diffrn 1.401
_exptl_crystal_F_000 972
_exptl_crystal_size_max 0.38
_exptl_crystal_size_mid 0.35
_exptl_crystal_size_min 0.20
_refine_diff_density_max 0.368
_refine_diff_density_min -0.259
_refine_diff_density_rms 0.060
_refine_ls_extinction_method none
_refine_ls_goodness_of_fit_all 1.078
_refine_ls_goodness_of_fit_obs 1.203
_refine_ls_matrix_type full
_refine_ls_number_parameters 549
_refine_ls_number_reflns 4526
_refine_ls_number_restraints 32
_refine_ls_restrained_S_all 1.132
_refine_ls_restrained_S_obs 1.201
_refine_ls_R_factor_all 0.1891
_refine_ls_R_factor_obs 0.0685
_refine_ls_shift/esd_max -0.083
_refine_ls_shift/esd_mean 0.005
_refine_ls_structure_factor_coef Fsqd
_refine_ls_weighting_details 'w=1/[\s^2^(Fo^2^)+(0.0259P)^2^+4.6114P] where P=(Fo^2^+2Fc^2^)/3'
_refine_ls_weighting_scheme calc
_refine_ls_wR_factor_all 0.1491
_refine_ls_wR_factor_obs 0.1096
_reflns_number_observed 3087
_reflns_number_total 5894
_reflns_observed_criterion >2sigma(I)
_cod_data_source_file ja9702972B_6.cif
_cod_data_source_block lrf_cpd9
_cod_depositor_comments
;
The following automatic conversions were performed:

'_refine_ls_weighting_scheme' value 'calc
w=1/[\s^2^(Fo^2^)+(0.0259P)^2^+4.6114P] where P=(Fo^2^+2Fc^2^)/3' was
changed to 'calc'. New tag '_refine_ls_weighting_details' was
created. The value of the new tag was set to
'w=1/[\s^2^(Fo^2^)+(0.0259P)^2^+4.6114P] where P=(Fo^2^+2Fc^2^)/3'.

Automatic conversion script
Id: cif_fix_values 3143 2015-03-26 13:38:13Z robertas 
;
_cod_database_code 4117073

loop_
_symmetry_equiv_pos_as_xyz
'x, y, z'
'-x, -y, -z'

loop_
_atom_site_aniso_label
_atom_site_aniso_U_11
_atom_site_aniso_U_22
_atom_site_aniso_U_33
_atom_site_aniso_U_23
_atom_site_aniso_U_13
_atom_site_aniso_U_12
Cu1 0.0508(7) 0.0554(7) 0.0373(6) 0.0081(5) 0.0050(5) 0.0236(5)
N1 0.036(4) 0.053(4) 0.033(4) 0.003(3) 0.005(3) 0.021(4)
C1 0.046(6) 0.052(5) 0.029(5) -0.004(4) -0.004(4) 0.020(5)
O1 0.040(3) 0.088(4) 0.043(3) -0.003(3) 0.006(3) 0.034(3)
N2 0.025(4) 0.069(5) 0.051(5) 0.005(4) 0.000(4) 0.024(4)
C2 0.042(6) 0.072(6) 0.047(6) 0.013(5) 0.004(5) 0.036(5)
O2 0.054(4) 0.087(4) 0.038(3) -0.008(3) -0.002(3) 0.035(3)
C3 0.048(6) 0.057(6) 0.040(5) 0.004(4) 0.004(5) 0.024(5)
O3 0.055(4) 0.106(5) 0.047(4) -0.008(3) 0.001(3) 0.048(4)
N3 0.048(5) 0.083(5) 0.033(4) -0.006(4) 0.004(4) 0.044(4)
P1 0.059(2) 0.0516(14) 0.0394(13) 0.0092(11) 0.0042(11) 0.0238(13)
C4 0.075(7) 0.059(6) 0.035(5) 0.005(5) 0.003(5) 0.028(6)
C5 0.101(9) 0.058(7) 0.098(8) 0.002(6) -0.016(7) 0.027(7)
C6 0.132(11) 0.058(8) 0.137(11) 0.002(8) -0.024(8) 0.020(8)
C7 0.171(15) 0.054(8) 0.135(12) 0.017(8) 0.030(10) 0.047(10)
C8 0.151(13) 0.070(9) 0.109(10) 0.023(7) 0.021(9) 0.056(9)
C9 0.089(8) 0.061(7) 0.086(7) 0.016(6) 0.010(6) 0.036(6)
C10 0.055(6) 0.052(6) 0.034(5) 0.010(4) -0.003(4) 0.017(5)
C11 0.092(7) 0.076(7) 0.050(6) 0.022(5) 0.016(5) 0.045(6)
C12 0.109(9) 0.101(9) 0.064(7) 0.040(6) 0.042(6) 0.051(7)
C13 0.105(8) 0.095(8) 0.068(7) 0.027(7) 0.034(6) 0.054(7)
C14 0.127(9) 0.074(7) 0.065(7) 0.017(6) 0.041(7) 0.049(7)
C15 0.086(7) 0.056(6) 0.060(6) 0.021(5) 0.021(5) 0.024(5)
C16 0.051(5) 0.050(5) 0.043(5) 0.008(4) 0.010(5) 0.020(4)
C17 0.062(7) 0.068(6) 0.051(6) 0.016(5) 0.011(5) 0.023(5)
C18 0.067(8) 0.089(7) 0.054(6) 0.004(5) -0.007(6) 0.025(6)
C19 0.063(7) 0.081(8) 0.093(8) 0.018(7) 0.006(7) 0.020(6)
C20 0.063(8) 0.083(7) 0.091(8) 0.021(6) 0.032(6) 0.023(6)
C21 0.059(7) 0.078(7) 0.052(6) 0.014(5) 0.008(5) 0.023(6)
P2 0.067(2) 0.0553(15) 0.0424(13) 0.0141(11) 0.0089(12) 0.0231(13)
C22 0.063(7) 0.082(7) 0.050(6) 0.030(5) 0.003(5) 0.021(6)
C23 0.090(8) 0.076(7) 0.048(6) 0.017(5) 0.016(6) 0.008(6)
C24 0.125(13) 0.146(13) 0.048(8) 0.032(7) 0.013(8) -0.006(9)
C25 0.078(12) 0.219(21) 0.096(12) 0.086(14) -0.019(9) -0.014(11)
C26 0.087(10) 0.177(15) 0.162(15) 0.128(13) 0.019(10) 0.038(9)
C27 0.100(9) 0.142(10) 0.084(8) 0.078(8) 0.023(7) 0.052(8)
C28 0.060(6) 0.053(6) 0.044(5) 0.008(4) 0.008(5) 0.019(5)
C29 0.082(8) 0.075(7) 0.066(7) 0.023(6) -0.005(6) 0.021(7)
C30 0.079(9) 0.090(9) 0.113(9) 0.028(8) -0.015(7) 0.013(8)
C31 0.061(8) 0.094(10) 0.092(9) 0.007(7) -0.002(7) 0.002(7)
C32 0.093(9) 0.067(7) 0.067(7) 0.010(6) 0.015(7) 0.000(7)
C33 0.080(8) 0.057(6) 0.065(6) 0.020(5) 0.003(6) 0.013(6)
C34 0.070(7) 0.069(6) 0.052(6) 0.023(5) 0.029(5) 0.034(6)
C35 0.113(9) 0.072(7) 0.076(7) 0.013(6) 0.046(7) 0.042(7)
C36 0.130(12) 0.092(10) 0.116(10) 0.016(8) 0.051(10) 0.037(10)
C37 0.161(15) 0.101(11) 0.145(13) 0.049(10) 0.092(12) 0.073(11)
C38 0.080(9) 0.133(12) 0.164(13) 0.067(10) 0.062(10) 0.042(9)
C39 0.079(8) 0.079(8) 0.099(8) 0.025(6) 0.033(7) 0.028(7)
C99 0.085(9) 0.077(9) 0.090(9) 0.022(7) -0.006(6) 0.016(7)
Cl1 0.102(2) 0.130(3) 0.117(2) 0.024(2) 0.015(2) 0.050(2)
Cl2 0.110(2) 0.110(2) 0.147(3) 0.023(2) 0.041(2) 0.031(2)
Cl3 0.117(3) 0.213(4) 0.102(2) 0.022(2) -0.027(2) 0.054(3)
C100 0.363(55) 0.124(26) 0.321(52) 0.110(29) 0.293(50) 0.111(30)
Cl4 0.188(8) 0.148(6) 0.144(7) 0.050(5) 0.014(6) 0.067(6)
Cl5 0.176(9) 0.330(20) 0.265(14) 0.128(13) 0.115(9) 0.154(11)
Cl6 0.293(16) 0.163(9) 0.175(7) -0.007(6) 0.064(8) 0.130(11)
Cl4A 0.574(57) 0.229(18) 0.248(24) 0.101(17) 0.237(32) 0.101(30)
Cl5A 0.198(17) 0.265(25) 0.588(47) 0.079(26) 0.176(23) 0.122(17)
Cl6A 0.190(17) 0.144(14) 0.674(41) 0.029(19) 0.001(21) 0.044(12)

loop_
_atom_site_label
_atom_site_type_symbol
_atom_site_fract_x
_atom_site_fract_y
_atom_site_fract_z
_atom_site_U_iso_or_equiv
_atom_site_thermal_displace_type
_atom_site_occupancy
_atom_site_calc_flag
_atom_site_refinement_flags
Cu1 Cu 0.89008(9) 0.16595(8) 0.72517(6) 0.0491(3) Uani 1 d .
N1 N 0.8033(6) 0.0698(5) 0.6076(3) 0.042(2) Uani 1 d .
C1 C 0.6822(8) 0.0445(6) 0.5681(5) 0.047(2) Uani 1 d .
O1 O 0.6112(5) 0.0755(4) 0.6033(3) 0.059(2) Uani 1 d .
N2 N 0.6396(6) -0.0188(5) 0.4836(4) 0.050(2) Uani 1 d D
H2 H 0.5613(21) -0.0396(46) 0.4586(33) 0.035(15) Uiso 1 d D
C2 C 0.7098(8) -0.0552(7) 0.4356(5) 0.052(2) Uani 1 d .
O2 O 0.6682(5) -0.1126(5) 0.3614(3) 0.064(2) Uani 1 d .
C3 C 0.8790(9) 0.0384(6) 0.5648(5) 0.050(2) Uani 1 d .
O3 O 0.9921(6) 0.0671(5) 0.6005(3) 0.071(2) Uani 1 d .
N3 N 0.8314(6) -0.0212(6) 0.4806(4) 0.053(2) Uani 1 d D
H3 H 0.8764(47) -0.0479(46) 0.4547(33) 0.035(15) Uiso 1 d D
P1 P 0.9285(2) 0.0900(2) 0.82688(12) 0.0515(6) Uani 1 d .
C4 C 0.8775(9) -0.0612(7) 0.7982(5) 0.059(2) Uani 1 d .
C5 C 0.7575(10) -0.1302(8) 0.7456(6) 0.095(3) Uani 1 d .
H5 H 0.7072(10) -0.0987(8) 0.7230(6) 0.115 Uiso 1 calc R
C6 C 0.7115(12) -0.2460(10) 0.7264(7) 0.126(5) Uani 1 d .
H6 H 0.6294(12) -0.2917(10) 0.6920(7) 0.151 Uiso 1 calc R
C7 C 0.7838(15) -0.2948(10) 0.7568(9) 0.123(5) Uani 1 d .
H7 H 0.7520(15) -0.3729(10) 0.7429(9) 0.148 Uiso 1 calc R
C8 C 0.9035(13) -0.2274(10) 0.8076(7) 0.109(4) Uani 1 d .
H8 H 0.9542(13) -0.2597(10) 0.8283(7) 0.130 Uiso 1 calc R
C9 C 0.9499(9) -0.1115(8) 0.8286(6) 0.080(3) Uani 1 d .
H9 H 1.0315(9) -0.0665(8) 0.8640(6) 0.096 Uiso 1 calc R
C10 C 0.8546(7) 0.1147(7) 0.9141(4) 0.051(2) Uani 1 d .
C11 C 0.8033(8) 0.0357(8) 0.9576(5) 0.069(3) Uani 1 d .
H11 H 0.8104(8) -0.0320(8) 0.9445(5) 0.083 Uiso 1 calc R
C12 C 0.7416(9) 0.0578(9) 1.0205(6) 0.084(3) Uani 1 d .
H12 H 0.7075(9) 0.0046(9) 1.0493(6) 0.101 Uiso 1 calc R
C13 C 0.7308(10) 0.1566(10) 1.0402(6) 0.084(3) Uani 1 d .
H13 H 0.6892(10) 0.1704(10) 1.0825(6) 0.101 Uiso 1 calc R
C14 C 0.7799(10) 0.2352(8) 0.9990(6) 0.085(3) Uani 1 d .
H14 H 0.7715(10) 0.3024(8) 1.0125(6) 0.102 Uiso 1 calc R
C15 C 0.8429(8) 0.2143(7) 0.9364(5) 0.068(3) Uani 1 d .
H15 H 0.8781(8) 0.2689(7) 0.9090(5) 0.082 Uiso 1 calc R
C16 C 1.0981(7) 0.1476(6) 0.8743(5) 0.050(2) Uani 1 d .
C17 C 1.1532(9) 0.1948(7) 0.9596(5) 0.063(2) Uani 1 d .
H17 H 1.1013(9) 0.1968(7) 0.9975(5) 0.075 Uiso 1 calc R
C18 C 1.2854(10) 0.2396(7) 0.9906(6) 0.078(3) Uani 1 d .
H18 H 1.3214(10) 0.2710(7) 1.0487(6) 0.094 Uiso 1 calc R
C19 C 1.3627(9) 0.2374(8) 0.9349(7) 0.085(3) Uani 1 d .
H19 H 1.4513(9) 0.2676(8) 0.9555(7) 0.102 Uiso 1 calc R
C20 C 1.3097(10) 0.1907(8) 0.8488(7) 0.081(3) Uani 1 d .
H20 H 1.3619(10) 0.1888(8) 0.8111(7) 0.097 Uiso 1 calc R
C21 C 1.1783(9) 0.1467(7) 0.8191(5) 0.067(3) Uani 1 d .
H21 H 1.1425(9) 0.1158(7) 0.7609(5) 0.080 Uiso 1 calc R
P2 P 0.9393(2) 0.3474(2) 0.73437(13) 0.0564(6) Uani 1 d .
C22 C 0.9018(8) 0.3691(8) 0.6322(5) 0.068(3) Uani 1 d .
C23 C 0.9379(9) 0.3173(7) 0.5650(6) 0.081(3) Uani 1 d .
H23 H 0.9801(9) 0.2730(7) 0.5738(6) 0.097 Uiso 1 calc R
C24 C 0.9118(13) 0.3311(11) 0.4856(7) 0.128(6) Uani 1 d .
H24 H 0.9383(13) 0.2974(11) 0.4415(7) 0.154 Uiso 1 calc R
C25 C 0.8482(14) 0.3929(16) 0.4714(11) 0.154(9) Uani 1 d .
H25 H 0.8295(14) 0.4007(16) 0.4174(11) 0.185 Uiso 1 calc R
C26 C 0.8120(12) 0.4430(13) 0.5350(10) 0.136(6) Uani 1 d .
H26 H 0.7692(12) 0.4864(13) 0.5250(10) 0.163 Uiso 1 calc R
C27 C 0.8374(10) 0.4311(9) 0.6165(7) 0.101(4) Uani 1 d .
H27 H 0.8104(10) 0.4655(9) 0.6599(7) 0.122 Uiso 1 calc R
C28 C 1.1054(8) 0.4511(7) 0.7792(5) 0.056(2) Uani 1 d .
C29 C 1.1855(10) 0.4288(8) 0.8336(6) 0.081(3) Uani 1 d .
H29 H 1.1533(10) 0.3619(8) 0.8486(6) 0.097 Uiso 1 calc R
C30 C 1.3129(11) 0.5039(10) 0.8662(7) 0.106(4) Uani 1 d .
H30 H 1.3652(11) 0.4871(10) 0.9033(7) 0.127 Uiso 1 calc R
C31 C 1.3628(10) 0.6010(10) 0.8455(7) 0.098(4) Uani 1 d .
H31 H 1.4492(10) 0.6508(10) 0.8673(7) 0.118 Uiso 1 calc R
C32 C 1.2847(12) 0.6256(8) 0.7916(6) 0.089(3) Uani 1 d .
H32 H 1.3182(12) 0.6929(8) 0.7773(6) 0.107 Uiso 1 calc R
C33 C 1.1587(10) 0.5526(8) 0.7591(5) 0.074(3) Uani 1 d .
H33 H 1.1071(10) 0.5708(8) 0.7227(5) 0.088 Uiso 1 calc R
C34 C 0.8463(9) 0.3988(8) 0.7952(5) 0.060(2) Uani 1 d .
C35 C 0.8994(10) 0.4894(8) 0.8677(6) 0.085(3) Uani 1 d .
H35 H 0.9883(10) 0.5294(8) 0.8858(6) 0.102 Uiso 1 calc R
C36 C 0.8234(15) 0.5215(10) 0.9137(8) 0.116(4) Uani 1 d .
H36 H 0.8608(15) 0.5830(10) 0.9621(8) 0.139 Uiso 1 calc R
C37 C 0.6960(17) 0.4639(12) 0.8886(10) 0.122(5) Uani 1 d .
H37 H 0.6453(17) 0.4853(12) 0.9206(10) 0.147 Uiso 1 calc R
C38 C 0.6371(11) 0.3734(12) 0.8162(10) 0.119(4) Uani 1 d .
H38 H 0.5480(11) 0.3356(12) 0.7981(10) 0.143 Uiso 1 calc R
C39 C 0.7151(11) 0.3402(8) 0.7710(6) 0.086(3) Uani 1 d .
H39 H 0.6774(11) 0.2773(8) 0.7236(6) 0.104 Uiso 1 calc R
C99 C 0.5918(11) 0.0554(11) 0.2770(7) 0.094(4) Uani 1 d .
H99 H 0.5693(80) -0.0010(64) 0.2931(51) 0.068(35) Uiso 1 d .
Cl1 Cl 0.7500(3) 0.1080(3) 0.2656(2) 0.1196(10) Uani 1 d .
Cl2 Cl 0.5689(3) 0.1584(3) 0.3445(2) 0.1286(11) Uani 1 d .
Cl3 Cl 0.4874(3) 0.0012(3) 0.1795(2) 0.1592(15) Uani 1 d .
C100 C 1.3543(19) 0.3228(22) 0.5897(16) 0.238(25) Uani 0.599(14) d PD
Cl4 Cl 1.2443(9) 0.2841(7) 0.4902(6) 0.163(4) Uani 0.599(14) d PD
Cl5 Cl 1.5040(10) 0.3553(13) 0.5621(8) 0.229(8) Uani 0.599(14) d PD
Cl6 Cl 1.3629(14) 0.4567(9) 0.6423(5) 0.209(6) Uani 0.599(14) d PD
C10A C 1.3857(18) 0.3509(21) 0.5861(14) 0.059(9) Uiso 0.401(14) d PD
Cl4A Cl 1.3865(36) 0.2964(16) 0.4961(15) 0.354(21) Uani 0.401(14) d PDU
Cl5A Cl 1.2572(18) 0.3436(21) 0.6063(20) 0.342(16) Uani 0.401(14) d PDU
Cl6A Cl 1.4991(18) 0.4732(12) 0.6299(16) 0.371(15) Uani 0.401(14) d PDU

loop_
_atom_type_symbol
_atom_type_description
_atom_type_scat_dispersion_real
_atom_type_scat_dispersion_imag
_atom_type_scat_source
C C 0.0033 0.0016 'International Tables Vol C Tables 4.2.6.8 and 6.1.1.4'
H H 0.0000 0.0000 'International Tables Vol C Tables 4.2.6.8 and 6.1.1.4'
N N 0.0061 0.0033 'International Tables Vol C Tables 4.2.6.8 and 6.1.1.4'
O O 0.0106 0.0060 'International Tables Vol C Tables 4.2.6.8 and 6.1.1.4'
P P 0.1023 0.0942 'International Tables Vol C Tables 4.2.6.8 and 6.1.1.4'
Cu Cu 0.3201 1.2651 'International Tables Vol C Tables 4.2.6.8 and 6.1.1.4'
Cl Cl 0.1484 0.1585 'International Tables Vol C Tables 4.2.6.8 and 6.1.1.4'

loop_
_geom_angle_atom_site_label_1
_geom_angle_atom_site_label_2
_geom_angle_atom_site_label_3
_geom_angle
N1 Cu1 P1 120.2(2)
N1 Cu1 P2 110.8(2)
P1 Cu1 P2 128.94(8)
C3 N1 C1 120.4(6)
C3 N1 Cu1 114.3(5)
C1 N1 Cu1 125.0(5)
O1 C1 N1 123.0(7)
O1 C1 N2 120.0(7)
N1 C1 N2 117.0(7)
C2 N2 C1 126.3(7)
C2 N2 H2 115.6(40)
C1 N2 H2 118.1(41)
O2 C2 N3 123.9(7)
O2 C2 N2 124.4(7)
N3 C2 N2 111.7(7)
O3 C3 N1 119.9(7)
O3 C3 N3 120.8(8)
N1 C3 N3 119.2(7)
C2 N3 C3 125.3(7)
C2 N3 H3 114.9(41)
C3 N3 H3 119.3(41)
C16 P1 C4 103.5(4)
C16 P1 C10 105.6(3)
C4 P1 C10 103.3(4)
C16 P1 Cu1 111.6(3)
C4 P1 Cu1 118.1(3)
C10 P1 Cu1 113.4(3)
C5 C4 C9 118.0(8)
C5 C4 P1 118.2(8)
C9 C4 P1 123.8(7)
C4 C5 C6 120.1(10)
C4 C5 H5 120.0(6)
C6 C5 H5 120.0(7)
C7 C6 C5 121.4(12)
C7 C6 H6 119.3(8)
C5 C6 H6 119.3(7)
C6 C7 C8 119.0(12)
C6 C7 H7 120.5(8)
C8 C7 H7 120.5(8)
C7 C8 C9 120.3(11)
C7 C8 H8 119.9(8)
C9 C8 H8 119.9(7)
C4 C9 C8 121.2(10)
C4 C9 H9 119.4(5)
C8 C9 H9 119.4(7)
C15 C10 C11 117.8(8)
C15 C10 P1 118.8(7)
C11 C10 P1 123.3(7)
C12 C11 C10 120.2(9)
C12 C11 H11 119.9(6)
C10 C11 H11 119.9(5)
C13 C12 C11 120.3(9)
C13 C12 H12 119.8(6)
C11 C12 H12 119.8(6)
C14 C13 C12 120.8(10)
C14 C13 H13 119.6(6)
C12 C13 H13 119.6(6)
C13 C14 C15 119.2(9)
C13 C14 H14 120.4(6)
C15 C14 H14 120.4(6)
C10 C15 C14 121.6(8)
C10 C15 H15 119.2(5)
C14 C15 H15 119.2(6)
C17 C16 C21 118.2(8)
C17 C16 P1 124.9(7)
C21 C16 P1 116.9(6)
C16 C17 C18 121.1(8)
C16 C17 H17 119.5(5)
C18 C17 H17 119.5(5)
C19 C18 C17 119.7(9)
C19 C18 H18 120.2(6)
C17 C18 H18 120.2(5)
C18 C19 C20 120.3(9)
C18 C19 H19 119.8(6)
C20 C19 H19 119.8(6)
C19 C20 C21 119.2(9)
C19 C20 H20 120.4(6)
C21 C20 H20 120.4(6)
C20 C21 C16 121.4(8)
C20 C21 H21 119.3(6)
C16 C21 H21 119.3(5)
C22 P2 C34 104.0(4)
C22 P2 C28 103.3(4)
C34 P2 C28 105.3(4)
C22 P2 Cu1 112.5(3)
C34 P2 Cu1 111.9(3)
C28 P2 Cu1 118.4(3)
C27 C22 C23 118.0(9)
C27 C22 P2 123.9(8)
C23 C22 P2 118.1(8)
C24 C23 C22 120.7(11)
C24 C23 H23 119.7(9)
C22 C23 H23 119.7(6)
C25 C24 C23 120.4(16)
C25 C24 H24 119.8(11)
C23 C24 H24 119.8(9)
C26 C25 C24 119.9(17)
C26 C25 H25 120.1(11)
C24 C25 H25 120.1(11)
C25 C26 C27 121.1(16)
C25 C26 H26 119.5(11)
C27 C26 H26 119.5(9)
C22 C27 C26 120.0(12)
C22 C27 H27 120.0(6)
C26 C27 H27 120.0(9)
C29 C28 C33 117.0(8)
C29 C28 P2 119.7(7)
C33 C28 P2 123.3(7)
C28 C29 C30 121.1(9)
C28 C29 H29 119.4(6)
C30 C29 H29 119.4(7)
C31 C30 C29 121.0(11)
C31 C30 H30 119.5(7)
C29 C30 H30 119.5(7)
C30 C31 C32 119.1(11)
C30 C31 H31 120.4(7)
C32 C31 H31 120.4(7)
C33 C32 C31 120.6(10)
C33 C32 H32 119.7(6)
C31 C32 H32 119.7(7)
C32 C33 C28 121.2(9)
C32 C33 H33 119.4(6)
C28 C33 H33 119.4(5)
C39 C34 C35 118.0(8)
C39 C34 P2 117.9(8)
C35 C34 P2 124.0(8)
C36 C35 C34 121.3(10)
C36 C35 H35 119.3(8)
C34 C35 H35 119.3(6)
C37 C36 C35 119.6(12)
C37 C36 H36 120.2(9)
C35 C36 H36 120.2(7)
C36 C37 C38 121.8(13)
C36 C37 H37 119.1(9)
C38 C37 H37 119.1(9)
C37 C38 C39 118.0(12)
C37 C38 H38 121.0(9)
C39 C38 H38 121.0(8)
C34 C39 C38 121.1(10)
C34 C39 H39 119.4(6)
C38 C39 H39 119.4(8)
Cl3 C99 Cl2 113.0(7)
Cl3 C99 Cl1 109.9(7)
Cl2 C99 Cl1 110.3(6)
Cl3 C99 H99 99.3(62)
Cl2 C99 H99 109.7(64)
Cl1 C99 H99 114.4(65)
Cl5 C100 Cl4 103.3(15)
Cl5 C100 Cl6 104.5(14)
Cl4 C100 Cl6 102.5(15)
Cl4A Cl5 C100 60.5(12)
Cl4A C10A Cl5A 119.2(16)
Cl4A C10A Cl6A 114.9(17)
Cl5A C10A Cl6A 111.3(15)
Cl5 Cl4A C10A 59.2(12)

loop_
_geom_bond_atom_site_label_1
_geom_bond_atom_site_label_2
_geom_bond_distance
Cu1 N1 1.971(5)
Cu1 P1 2.226(2)
Cu1 P2 2.241(2)
N1 C3 1.338(8)
N1 C1 1.349(8)
C1 O1 1.222(8)
C1 N2 1.384(8)
N2 C2 1.364(9)
N2 H2 0.856(11)
C2 O2 1.221(8)
C2 N3 1.358(9)
C3 O3 1.239(8)
C3 N3 1.368(9)
N3 H3 0.855(10)
P1 C16 1.803(8)
P1 C4 1.812(8)
P1 C10 1.814(8)
C4 C5 1.377(11)
C4 C9 1.377(10)
C5 C6 1.381(12)
C5 H5 0.93
C6 C7 1.359(14)
C6 H6 0.93
C7 C8 1.361(14)
C7 H7 0.93
C8 C9 1.380(12)
C8 H8 0.93
C9 H9 0.93
C10 C15 1.376(10)
C10 C11 1.392(10)
C11 C12 1.387(11)
C11 H11 0.93
C12 C13 1.359(11)
C12 H12 0.93
C13 C14 1.356(11)
C13 H13 0.93
C14 C15 1.391(11)
C14 H14 0.93
C15 H15 0.93
C16 C17 1.371(9)
C16 C21 1.391(10)
C17 C18 1.388(10)
C17 H17 0.93
C18 C19 1.376(11)
C18 H18 0.93
C19 C20 1.377(11)
C19 H19 0.93
C20 C21 1.379(11)
C20 H20 0.93
C21 H21 0.93
P2 C22 1.802(9)
P2 C34 1.803(8)
P2 C28 1.818(8)
C22 C27 1.361(12)
C22 C23 1.389(11)
C23 C24 1.377(13)
C23 H23 0.93
C24 C25 1.35(2)
C24 H24 0.93
C25 C26 1.34(2)
C25 H25 0.93
C26 C27 1.398(14)
C26 H26 0.93
C27 H27 0.93
C28 C29 1.372(10)
C28 C33 1.391(10)
C29 C30 1.376(12)
C29 H29 0.93
C30 C31 1.343(12)
C30 H30 0.93
C31 C32 1.370(13)
C31 H31 0.93
C32 C33 1.359(11)
C32 H32 0.93
C33 H33 0.93
C34 C39 1.370(11)
C34 C35 1.381(11)
C35 C36 1.374(13)
C35 H35 0.93
C36 C37 1.332(15)
C36 H36 0.93
C37 C38 1.381(14)
C37 H37 0.93
C38 C39 1.393(13)
C38 H38 0.93
C39 H39 0.93
C99 Cl3 1.706(11)
C99 Cl2 1.720(12)
C99 Cl1 1.747(12)
C99 H99 0.81(7)
C100 Cl5 1.77(2)
C100 Cl4 1.79(2)
C100 Cl6 1.79(2)
Cl5 Cl4A 1.44(3)
C10A Cl4A 1.52(2)
C10A Cl5A 1.55(2)
C10A Cl6A 1.59(2)

loop_
_cod_changelog_entry_id
_cod_changelog_entry_author
_cod_changelog_entry_date
_cod_changelog_entry_text
1 'Vaitkus, Antanas' 2021-10-29T14:10:00+03:00 'Updated bibliographic information.'
